data_4330156
loop_
_publ_author_name
'Wei Cao'
'Hailong Wang'
'Xin Wang'
'Hung Kay Lee'
'Dennis K. P. Ng'
'Jianzhuang Jiang'

_publ_contact_author_address
; 
Department of Chemistry, University of
 Science and Technology Beijing, Beijing 
100083, China 
;
_publ_contact_author_name 'Jianzhuang Jiang'
_publ_section_title
;
 Constructing Sandwich-Type Rare Earth Double-Decker Complexes with
 N-Confused Porphyrinato and Phthalocyaninato Ligands
;
_journal_name_full 'Inorganic Chemistry'
_journal_page_first 9265
_journal_page_last 9272
_journal_paper_doi 10.1021/ic300789j
_journal_volume 51
_journal_year 2012
_chemical_formula_sum 'C94.5 H79.5 Cl7.5 N12 Y'
_chemical_formula_weight 1737.99
_chemical_name_systematic
; 
 ? 
;
_space_group_IT_number 15
_symmetry_cell_setting monoclinic
_symmetry_space_group_name_Hall '-C 2yc'
_symmetry_space_group_name_H-M 'C 1 2/c 1'
_atom_sites_solution_hydrogens geom
_atom_sites_solution_primary direct
_atom_sites_solution_secondary difmap
_audit_creation_method SHELXL-97
_cell_angle_alpha 90.00
_cell_angle_beta 101.9280(10)
_cell_angle_gamma 90.00
_cell_formula_units_Z 8
_cell_length_a 31.4213(4)
_cell_length_b 17.3207(2)
_cell_length_c 31.5585(4)
_cell_measurement_reflns_used 17397
_cell_measurement_temperature 120
_cell_measurement_theta_max 67.2606
_cell_measurement_theta_min 2.8599
_cell_volume 16804.5(4)
_computing_structure_refinement 'SHELXL-97 (Sheldrick, 1997)'
_computing_structure_solution 'SHELXS-97 (Sheldrick, 1990)'
_diffrn_ambient_temperature 120
_diffrn_detector_area_resol_mean 16.2141
_diffrn_measured_fraction_theta_full 0.998
_diffrn_measured_fraction_theta_max 0.998
_diffrn_measurement_device_type 'Xcalibur, Eos, Gemini'
_diffrn_measurement_method '\w scans'
_diffrn_radiation_monochromator graphite
_diffrn_radiation_source 'Enhance (Cu) x-ray Source'
_diffrn_radiation_type CuK\a
_diffrn_radiation_wavelength 1.54184
_diffrn_reflns_av_R_equivalents 0.0199
_diffrn_reflns_av_sigmaI/netI 0.0264
_diffrn_reflns_limit_h_max 34
_diffrn_reflns_limit_h_min -35
_diffrn_reflns_limit_k_max 12
_diffrn_reflns_limit_k_min -19
_diffrn_reflns_limit_l_max 27
_diffrn_reflns_limit_l_min -35
_diffrn_reflns_number 26825
_diffrn_reflns_theta_full 60.00
_diffrn_reflns_theta_max 60.00
_diffrn_reflns_theta_min 2.86
_exptl_absorpt_coefficient_mu 3.605
_exptl_absorpt_correction_T_max 1.00000
_exptl_absorpt_correction_T_min 0.79511
_exptl_absorpt_correction_type multi-scan
_exptl_absorpt_process_details
;
CrysAlisPro, Oxford Diffraction Ltd.,
Version 1.171.34.44 (release 25-10-2010 CrysAlis171 .NET)
(compiled Oct 25 2010,18:11:34)
empirical absorption correction using spherical harmonics,
 implemented in SCALE3 ABSPACK scaling algorithm.
;
_exptl_crystal_density_diffrn 1.374
_exptl_crystal_F_000 7176
_exptl_crystal_size_max 0.2
_exptl_crystal_size_mid 0.15
_exptl_crystal_size_min 0.08
_refine_diff_density_max 1.320
_refine_diff_density_min -1.360
_refine_diff_density_rms 0.097
_refine_ls_extinction_method none
_refine_ls_goodness_of_fit_ref 1.032
_refine_ls_hydrogen_treatment constr
_refine_ls_matrix_type full
_refine_ls_number_parameters 1070
_refine_ls_number_reflns 12465
_refine_ls_number_restraints 64
_refine_ls_restrained_S_all 1.080
_refine_ls_R_factor_all 0.0742
_refine_ls_R_factor_gt 0.0666
_refine_ls_shift/su_max 0.000
_refine_ls_shift/su_mean 0.000
_refine_ls_structure_factor_coef Fsqd
_refine_ls_weighting_details 'calc w=1/[\s^2^(Fo^2^)+(0.1014P)^2^+115.3978P] where P=(Fo^2^+2Fc^2^)/3'
_refine_ls_weighting_scheme calc
_refine_ls_wR_factor_gt 0.1782
_refine_ls_wR_factor_ref 0.1836
_reflns_number_gt 10901
_reflns_number_total 12465
_reflns_threshold_expression >2sigma(I)
_cod_data_source_file ic300789j_si_002_3.cif
_cod_data_source_block 2
_cod_original_formula_sum 'C94.50 H79.50 Cl7.50 N12 Y'
_cod_database_code 4330156

loop_
_symmetry_equiv_pos_as_xyz
'x, y, z'
'-x, y, -z+1/2'
'x+1/2, y+1/2, z'
'-x+1/2, y+1/2, -z+1/2'
'-x, -y, -z'
'x, -y, z-1/2'
'-x+1/2, -y+1/2, -z'
'x+1/2, -y+1/2, z-1/2'

loop_
_atom_site_label
_atom_site_type_symbol
_atom_site_fract_x
_atom_site_fract_y
_atom_site_fract_z
_atom_site_U_iso_or_equiv
_atom_site_adp_type
_atom_site_occupancy
_atom_site_symmetry_multiplicity
_atom_site_calc_flag
_atom_site_refinement_flags
_atom_site_disorder_assembly
_atom_site_disorder_group
C1 C 0.25221(15) 0.6519(3) 0.72461(14) 0.0262(10) Uani 1 1 d . . .
C3 C 0.21340(14) 0.5523(3) 0.74135(14) 0.0253(10) Uani 1 1 d D . .
H3 H 0.2063 0.5050 0.7520 0.030 Uiso 1 1 calc RD . .
C4 C 0.18394(15) 0.6082(3) 0.72206(14) 0.0258(10) Uani 1 1 d . . .
C5 C 0.13767(15) 0.5994(3) 0.71432(15) 0.0278(10) Uani 1 1 d . . .
C6 C 0.10971(15) 0.6422(3) 0.68310(15) 0.0271(10) Uani 1 1 d . . .
C7 C 0.06318(15) 0.6395(3) 0.67567(17) 0.0324(11) Uani 1 1 d . . .
H7 H 0.0467 0.6066 0.6892 0.039 Uiso 1 1 calc R . .
C8 C 0.04762(16) 0.6930(3) 0.64580(17) 0.0324(11) Uani 1 1 d . . .
H8 H 0.0185 0.7027 0.6339 0.039 Uiso 1 1 calc R . .
C9 C 0.08486(15) 0.7330(3) 0.63563(15) 0.0263(10) Uani 1 1 d . . .
C10 C 0.08114(16) 0.8012(3) 0.61022(15) 0.0294(11) Uani 1 1 d . . .
C11 C 0.11641(15) 0.8476(3) 0.60580(14) 0.0276(10) Uani 1 1 d . . .
C12 C 0.11213(17) 0.9236(3) 0.58646(16) 0.0341(11) Uani 1 1 d . . .
H12 H 0.0863 0.9472 0.5729 0.041 Uiso 1 1 calc R . .
C13 C 0.15207(16) 0.9538(3) 0.59168(15) 0.0333(11) Uani 1 1 d . . .
H13 H 0.1590 1.0021 0.5822 0.040 Uiso 1 1 calc R . .
C14 C 0.18236(16) 0.8982(3) 0.61446(14) 0.0270(10) Uani 1 1 d . . .
C15 C 0.22650(15) 0.9120(3) 0.62973(14) 0.0269(10) Uani 1 1 d . . .
C16 C 0.25617(15) 0.8623(3) 0.65628(15) 0.0274(10) Uani 1 1 d . . .
C17 C 0.29928(16) 0.8855(3) 0.67838(16) 0.0323(11) Uani 1 1 d . . .
H17 H 0.3126 0.9326 0.6755 0.039 Uiso 1 1 calc R . .
C18 C 0.31655(16) 0.8269(3) 0.70368(16) 0.0315(11) Uani 1 1 d . . .
H18 H 0.3440 0.8258 0.7217 0.038 Uiso 1 1 calc R . .
C19 C 0.28468(15) 0.7656(3) 0.69796(14) 0.0270(10) Uani 1 1 d . . .
C20 C 0.28906(15) 0.6982(3) 0.72235(14) 0.0260(10) Uani 1 1 d . . .
C21 C 0.20838(15) 0.6696(3) 0.71208(15) 0.0282(10) Uani 1 1 d . . .
H21 H 0.1972 0.7155 0.6990 0.034 Uiso 1 1 calc R . .
C25 C 0.12694(15) 0.5484(3) 0.59912(15) 0.0267(10) Uani 1 1 d . . .
C26 C 0.12046(15) 0.4742(3) 0.61809(15) 0.0285(10) Uani 1 1 d . . .
C27 C 0.08377(16) 0.4282(3) 0.61581(16) 0.0327(11) Uani 1 1 d . . .
H27 H 0.0568 0.4433 0.5997 0.039 Uiso 1 1 calc R . .
C28 C 0.08873(18) 0.3591(3) 0.63832(17) 0.0389(12) Uani 1 1 d . . .
H28 H 0.0647 0.3271 0.6372 0.047 Uiso 1 1 calc R . .
C29 C 0.12924(18) 0.3365(3) 0.66275(19) 0.0413(13) Uani 1 1 d . . .
H29 H 0.1315 0.2904 0.6782 0.050 Uiso 1 1 calc R . .
C30 C 0.16586(17) 0.3815(3) 0.66428(17) 0.0360(12) Uani 1 1 d . . .
H30 H 0.1928 0.3657 0.6800 0.043 Uiso 1 1 calc R . .
C31 C 0.16125(15) 0.4510(3) 0.64172(15) 0.0283(10) Uani 1 1 d . . .
C32 C 0.19137(15) 0.5121(3) 0.63570(14) 0.0257(10) Uani 1 1 d . . .
C34 C 0.26255(15) 0.5564(3) 0.63990(14) 0.0257(10) Uani 1 1 d . . .
C35 C 0.30922(15) 0.5405(3) 0.64708(15) 0.0275(10) Uani 1 1 d . . .
C36 C 0.33430(15) 0.4785(3) 0.66589(16) 0.0320(11) Uani 1 1 d . . .
H36 H 0.3219 0.4364 0.6771 0.038 Uiso 1 1 calc R . .
C37 C 0.37874(16) 0.4823(3) 0.66722(17) 0.0394(13) Uani 1 1 d . . .
H37 H 0.3966 0.4423 0.6801 0.047 Uiso 1 1 calc R . .
C38 C 0.39697(16) 0.5442(3) 0.64974(18) 0.0396(13) Uani 1 1 d . . .
H38 H 0.4268 0.5444 0.6508 0.048 Uiso 1 1 calc R . .
C39 C 0.37224(16) 0.6058(3) 0.63072(16) 0.0345(12) Uani 1 1 d . . .
H39 H 0.3848 0.6470 0.6189 0.041 Uiso 1 1 calc R . .
C40 C 0.32758(15) 0.6037(3) 0.63004(14) 0.0276(10) Uani 1 1 d . . .
C41 C 0.29237(15) 0.6573(3) 0.61391(14) 0.0251(10) Uani 1 1 d . . .
C43 C 0.26677(15) 0.7631(3) 0.57001(14) 0.0263(10) Uani 1 1 d . . .
C44 C 0.27463(16) 0.8254(3) 0.54138(15) 0.0287(11) Uani 1 1 d . . .
C45 C 0.31207(17) 0.8587(3) 0.53324(16) 0.0322(11) Uani 1 1 d . . .
H45 H 0.3394 0.8421 0.5477 0.039 Uiso 1 1 calc R . .
C46 C 0.30772(18) 0.9176(3) 0.50284(17) 0.0376(12) Uani 1 1 d . . .
H46 H 0.3325 0.9411 0.4971 0.045 Uiso 1 1 calc R . .
C47 C 0.26716(19) 0.9418(3) 0.48098(17) 0.0386(13) Uani 1 1 d . . .
H47 H 0.2652 0.9816 0.4609 0.046 Uiso 1 1 calc R . .
C48 C 0.22928(18) 0.9081(3) 0.48829(16) 0.0344(11) Uani 1 1 d . . .
H48 H 0.2020 0.9238 0.4732 0.041 Uiso 1 1 calc R . .
C49 C 0.23384(16) 0.8497(3) 0.51913(15) 0.0284(10) Uani 1 1 d . . .
C50 C 0.20207(16) 0.8002(3) 0.53408(14) 0.0258(10) Uani 1 1 d . . .
C52 C 0.13268(15) 0.7464(3) 0.52308(14) 0.0264(10) Uani 1 1 d . . .
C53 C 0.09058(16) 0.7348(3) 0.49422(14) 0.0280(10) Uani 1 1 d . . .
C54 C 0.06963(17) 0.7736(3) 0.45720(15) 0.0341(11) Uani 1 1 d . . .
H54 H 0.0828 0.8146 0.4459 0.041 Uiso 1 1 calc R . .
C55 C 0.02831(18) 0.7486(3) 0.43786(16) 0.0397(13) Uani 1 1 d . . .
H55 H 0.0132 0.7739 0.4133 0.048 Uiso 1 1 calc R . .
C56 C 0.00883(18) 0.6862(3) 0.45446(18) 0.0436(14) Uani 1 1 d . . .
H56 H -0.0191 0.6711 0.4409 0.052 Uiso 1 1 calc R . .
C57 C 0.03018(17) 0.6461(3) 0.49077(17) 0.0389(12) Uani 1 1 d . . .
H57 H 0.0174 0.6039 0.5015 0.047 Uiso 1 1 calc R . .
C58 C 0.07141(16) 0.6719(3) 0.51049(15) 0.0296(11) Uani 1 1 d . . .
C59 C 0.10270(15) 0.6458(3) 0.54873(14) 0.0264(10) Uani 1 1 d . . .
C65 C 0.12004(15) 0.5484(3) 0.74482(15) 0.0282(10) Uani 1 1 d . . .
C66 C 0.09377(16) 0.4845(3) 0.73169(17) 0.0351(12) Uani 1 1 d . . .
H66 H 0.0870 0.4707 0.7026 0.042 Uiso 1 1 calc R . .
C67 C 0.07767(16) 0.4415(3) 0.76202(17) 0.0366(12) Uani 1 1 d . . .
H67 H 0.0601 0.3991 0.7527 0.044 Uiso 1 1 calc R . .
C68 C 0.08688(15) 0.4594(3) 0.80562(17) 0.0326(11) Uani 1 1 d . A .
C69 C 0.11342(17) 0.5232(3) 0.81831(17) 0.0349(11) Uani 1 1 d . . .
H69 H 0.1200 0.5373 0.8474 0.042 Uiso 1 1 calc R . .
C70 C 0.13022(16) 0.5659(3) 0.78876(16) 0.0322(11) Uani 1 1 d . . .
H70 H 0.1487 0.6071 0.7984 0.039 Uiso 1 1 calc R . .
C71 C 0.06801(15) 0.4125(3) 0.83892(17) 0.0410(13) Uani 1 1 d D . .
C72 C 0.0850(5) 0.3290(6) 0.8409(5) 0.057(2) Uani 0.438(7) 1 d PD A 1
H72A H 0.1162 0.3294 0.8460 0.086 Uiso 0.438(7) 1 calc PR A 1
H72B H 0.0736 0.3035 0.8140 0.086 Uiso 0.438(7) 1 calc PR A 1
H72C H 0.0758 0.3020 0.8640 0.086 Uiso 0.438(7) 1 calc PR A 1
C73 C 0.0191(3) 0.4154(13) 0.8308(6) 0.065(4) Uani 0.438(7) 1 d PD A 1
H73A H 0.0091 0.3856 0.8524 0.098 Uiso 0.438(7) 1 calc PR A 1
H73B H 0.0072 0.3945 0.8026 0.098 Uiso 0.438(7) 1 calc PR A 1
H73C H 0.0098 0.4680 0.8320 0.098 Uiso 0.438(7) 1 calc PR A 1
C74 C 0.0851(5) 0.4391(10) 0.8866(3) 0.055(3) Uani 0.438(7) 1 d PD A 1
H74A H 0.1163 0.4374 0.8932 0.083 Uiso 0.438(7) 1 calc PR A 1
H74B H 0.0740 0.4053 0.9059 0.083 Uiso 0.438(7) 1 calc PR A 1
H74C H 0.0755 0.4909 0.8901 0.083 Uiso 0.438(7) 1 calc PR A 1
C72A C 0.0471(4) 0.3373(6) 0.8180(3) 0.057(2) Uani 0.562(7) 1 d PD A 2
H72D H 0.0249 0.3496 0.7932 0.086 Uiso 0.562(7) 1 calc PR A 2
H72E H 0.0344 0.3095 0.8387 0.086 Uiso 0.562(7) 1 calc PR A 2
H72F H 0.0690 0.3059 0.8093 0.086 Uiso 0.562(7) 1 calc PR A 2
C73A C 0.0311(3) 0.4624(8) 0.8493(4) 0.065(4) Uani 0.562(7) 1 d PD A 2
H73D H 0.0102 0.4725 0.8231 0.098 Uiso 0.562(7) 1 calc PR A 2
H73E H 0.0429 0.5104 0.8618 0.098 Uiso 0.562(7) 1 calc PR A 2
H73F H 0.0173 0.4356 0.8694 0.098 Uiso 0.562(7) 1 calc PR A 2
C74A C 0.1027(3) 0.3933(8) 0.8778(3) 0.055(3) Uani 0.562(7) 1 d PD A 2
H74D H 0.0902 0.3643 0.8981 0.083 Uiso 0.562(7) 1 calc PR A 2
H74E H 0.1151 0.4402 0.8912 0.083 Uiso 0.562(7) 1 calc PR A 2
H74F H 0.1250 0.3632 0.8690 0.083 Uiso 0.562(7) 1 calc PR A 2
C75 C 0.33184(15) 0.6757(3) 0.74868(15) 0.0270(10) Uani 1 1 d . . .
C76 C 0.36927(16) 0.6756(3) 0.73109(16) 0.0344(12) Uani 1 1 d . . .
H76 H 0.3675 0.6915 0.7026 0.041 Uiso 1 1 calc R . .
C77 C 0.40875(16) 0.6521(3) 0.75553(17) 0.0370(12) Uani 1 1 d . . .
H77 H 0.4331 0.6523 0.7430 0.044 Uiso 1 1 calc R . .
C78 C 0.41337(16) 0.6280(3) 0.79845(17) 0.0340(11) Uani 1 1 d . . .
C79 C 0.37651(16) 0.6294(3) 0.81603(16) 0.0321(11) Uani 1 1 d . . .
H79 H 0.3785 0.6144 0.8447 0.039 Uiso 1 1 calc R . .
C80 C 0.33670(16) 0.6528(3) 0.79163(15) 0.0292(10) Uani 1 1 d . . .
H80 H 0.3125 0.6532 0.8044 0.035 Uiso 1 1 calc R . .
C81 C 0.45776(17) 0.6004(3) 0.82336(19) 0.0428(13) Uani 1 1 d . . .
C82 C 0.4703(2) 0.5272(4) 0.8013(3) 0.066(2) Uani 1 1 d . . .
H82A H 0.4979 0.5086 0.8170 0.099 Uiso 1 1 calc R . .
H82B H 0.4724 0.5391 0.7721 0.099 Uiso 1 1 calc R . .
H82C H 0.4485 0.4883 0.8011 0.099 Uiso 1 1 calc R . .
C83 C 0.49170(16) 0.6641(3) 0.82192(18) 0.0417(13) Uani 1 1 d . . .
H83A H 0.4825 0.7112 0.8333 0.062 Uiso 1 1 calc R . .
H83B H 0.4945 0.6721 0.7925 0.062 Uiso 1 1 calc R . .
H83C H 0.5193 0.6487 0.8391 0.062 Uiso 1 1 calc R . .
C84 C 0.4578(2) 0.5829(4) 0.8707(2) 0.0621(19) Uani 1 1 d . . .
H84A H 0.4496 0.6285 0.8844 0.093 Uiso 1 1 calc R . .
H84B H 0.4864 0.5671 0.8852 0.093 Uiso 1 1 calc R . .
H84C H 0.4374 0.5423 0.8723 0.093 Uiso 1 1 calc R . .
C85 C 0.24245(16) 0.9924(3) 0.62235(15) 0.0292(11) Uani 1 1 d . . .
C86 C 0.2319(3) 1.0530(4) 0.6443(2) 0.0628(18) Uani 1 1 d U . .
H86 H 0.2139 1.0453 0.6639 0.075 Uiso 1 1 calc R . .
C87 C 0.2467(3) 1.1267(4) 0.6389(2) 0.0672(19) Uani 1 1 d U . .
H87 H 0.2399 1.1658 0.6565 0.081 Uiso 1 1 calc R . .
C88 C 0.2701(2) 1.1448(3) 0.60988(18) 0.0442(14) Uani 1 1 d . . .
C89 C 0.2856(2) 1.0799(4) 0.5906(2) 0.0647(18) Uani 1 1 d U . .
H89 H 0.3058 1.0875 0.5731 0.078 Uiso 1 1 calc R . .
C90 C 0.2721(2) 1.0054(4) 0.5966(2) 0.0576(17) Uani 1 1 d U . .
H90 H 0.2831 0.9642 0.5833 0.069 Uiso 1 1 calc R . .
C91 C 0.2848(3) 1.2271(4) 0.6026(2) 0.0621(18) Uani 1 1 d . . .
C92 C 0.3310(3) 1.2392(7) 0.6257(4) 0.109(3) Uani 1 1 d U . .
H92A H 0.3492 1.2007 0.6166 0.164 Uiso 1 1 calc R . .
H92B H 0.3329 1.2351 0.6564 0.164 Uiso 1 1 calc R . .
H92C H 0.3405 1.2896 0.6190 0.164 Uiso 1 1 calc R . .
C93 C 0.2808(3) 1.2432(5) 0.5560(2) 0.074(2) Uani 1 1 d U . .
H93A H 0.2989 1.2081 0.5441 0.111 Uiso 1 1 calc R . .
H93B H 0.2898 1.2953 0.5523 0.111 Uiso 1 1 calc R . .
H93C H 0.2511 1.2367 0.5413 0.111 Uiso 1 1 calc R . .
C94 C 0.2577(4) 1.2875(7) 0.6220(4) 0.117(4) Uani 1 1 d U . .
H94A H 0.2689 1.3382 0.6187 0.175 Uiso 1 1 calc R . .
H94B H 0.2597 1.2768 0.6522 0.175 Uiso 1 1 calc R . .
H94C H 0.2279 1.2847 0.6071 0.175 Uiso 1 1 calc R . .
C95 C 0.03661(16) 0.8306(3) 0.59065(15) 0.0299(11) Uani 1 1 d . . .
C96 C 0.02342(18) 0.8378(4) 0.54599(18) 0.0457(14) Uani 1 1 d . . .
H96 H 0.0426 0.8238 0.5285 0.055 Uiso 1 1 calc R . .
C97 C -0.01695(18) 0.8648(4) 0.52692(18) 0.0454(14) Uani 1 1 d . . .
H97 H -0.0245 0.8679 0.4969 0.054 Uiso 1 1 calc R . .
C98 C -0.04700(16) 0.8878(3) 0.55118(17) 0.0340(11) Uani 1 1 d . . .
C99 C -0.03340(18) 0.8822(3) 0.59589(17) 0.0404(13) Uani 1 1 d . . .
H99 H -0.0523 0.8974 0.6135 0.048 Uiso 1 1 calc R . .
C100 C 0.00758(17) 0.8545(3) 0.61509(17) 0.0378(12) Uani 1 1 d . . .
H100 H 0.0155 0.8521 0.6451 0.045 Uiso 1 1 calc R . .
C101 C -0.12618(19) 0.8976(4) 0.5543(2) 0.0596(18) Uani 1 1 d . . .
H10A H -0.1539 0.9162 0.5391 0.089 Uiso 1 1 calc R . .
H10B H -0.1196 0.9193 0.5828 0.089 Uiso 1 1 calc R . .
H10C H -0.1270 0.8423 0.5563 0.089 Uiso 1 1 calc R . .
C102 C -0.09125(17) 0.9211(3) 0.52976(19) 0.0421(13) Uani 1 1 d . . .
C103 C -0.1056(2) 0.8931(4) 0.4830(2) 0.0594(17) Uani 1 1 d . . .
H10D H -0.1342 0.9126 0.4710 0.089 Uiso 1 1 calc R . .
H10E H -0.1061 0.8377 0.4825 0.089 Uiso 1 1 calc R . .
H10F H -0.0856 0.9115 0.4661 0.089 Uiso 1 1 calc R . .
C104 C -0.0875(2) 1.0094(4) 0.5302(2) 0.0511(15) Uani 1 1 d . . .
H10G H -0.0664 1.0249 0.5138 0.077 Uiso 1 1 calc R . .
H10H H -0.0785 1.0271 0.5595 0.077 Uiso 1 1 calc R . .
H10I H -0.1152 1.0316 0.5176 0.077 Uiso 1 1 calc R . .
C105 C 0.0116(5) 0.2461(10) 0.2409(5) 0.077(4) Uani 0.50 1 d PD . .
H105 H 0.0338 0.2324 0.2281 0.115 Uiso 0.50 1 d PRD . .
C106 C 0.1644(2) 0.1364(4) 0.22461(19) 0.0495(15) Uani 1 1 d . . .
H106 H 0.1653 0.1631 0.1974 0.059 Uiso 1 1 calc R . .
Y1 Y 0.190341(12) 0.70326(2) 0.622626(12) 0.02120(14) Uani 1 1 d . . .
Cl1 Cl 0.03889(8) 0.29669(17) 0.28323(9) 0.1062(9) Uani 1 1 d . . .
Cl2 Cl 0.0000 0.1525(2) 0.2500 0.1203(13) Uani 1 2 d S . .
Cl3 Cl 0.14568(5) 0.04178(9) 0.21244(5) 0.0542(4) Uani 1 1 d . . .
Cl4 Cl 0.12934(6) 0.18713(10) 0.25127(5) 0.0594(4) Uani 1 1 d . . .
Cl5 Cl 0.21780(5) 0.13322(9) 0.25650(5) 0.0516(4) Uani 1 1 d . . .
N2 N 0.25385(13) 0.5783(2) 0.74207(12) 0.0349(10) Uani 1 1 d D . .
N24 N 0.24814(12) 0.7884(2) 0.66802(12) 0.0256(8) Uani 1 1 d . . .
N22 N 0.12239(12) 0.6985(2) 0.65666(12) 0.0268(9) Uani 1 1 d . . .
N23 N 0.16019(12) 0.8316(2) 0.62109(12) 0.0270(9) Uani 1 1 d . . .
N33 N 0.23463(12) 0.5048(2) 0.64907(12) 0.0269(9) Uani 1 1 d . . .
N42 N 0.29910(12) 0.7213(2) 0.59298(12) 0.0275(9) Uani 1 1 d . . .
N51 N 0.16044(13) 0.7998(2) 0.51489(12) 0.0270(9) Uani 1 1 d . . .
N60 N 0.09583(12) 0.5825(2) 0.57003(12) 0.0278(9) Uani 1 1 d . . .
N61 N 0.16950(12) 0.5710(2) 0.61222(12) 0.0243(8) Uani 1 1 d . . .
N62 N 0.25406(12) 0.6281(2) 0.62142(12) 0.0247(8) Uani 1 1 d . . .
N63 N 0.22299(12) 0.7519(2) 0.56636(11) 0.0233(8) Uani 1 1 d . . .
N64 N 0.13866(12) 0.6929(2) 0.55594(11) 0.0239(8) Uani 1 1 d . . .
H2 H 0.2780 0.5524 0.7528 0.036 Uiso 1 1 d RD . .
Cl2A Cl 0.92702(18) 0.5424(3) 0.5090(2) 0.1241(15) Uani 0.585(3) 1 d PD B 1
Cl1A Cl 0.9270(2) 0.6894(3) 0.5285(4) 0.197(4) Uani 0.585(3) 1 d PD B 1
C1B C 0.9083(4) 0.6297(7) 0.4853(5) 0.229(17) Uani 0.585(3) 1 d PD B 1
H1B H 0.9191 0.6424 0.4591 0.274 Uiso 0.585(3) 1 calc PRD B 1
Cl3A Cl 0.8524(2) 0.6341(4) 0.47916(17) 0.293(5) Uani 0.585(3) 1 d PD B 1
Cl1B Cl 0.9182(3) 0.6695(5) 0.5704(4) 0.197(4) Uani 0.415(3) 1 d PD B 2
Cl2B Cl 0.9080(3) 0.5300(4) 0.5391(3) 0.1241(15) Uani 0.415(3) 1 d PD B 2
C1C C 0.9016(7) 0.6253(8) 0.5186(6) 0.229(17) Uani 0.415(3) 1 d PD B 2
H1C H 0.9253 0.6338 0.5032 0.274 Uiso 0.415(3) 1 calc PR B 2
Cl3B Cl 0.8524(2) 0.6341(4) 0.47916(17) 0.293(5) Uani 0.415(3) 1 d PD B 2

loop_
_atom_site_aniso_label
_atom_site_aniso_U_11
_atom_site_aniso_U_22
_atom_site_aniso_U_33
_atom_site_aniso_U_23
_atom_site_aniso_U_13
_atom_site_aniso_U_12
C1 0.029(2) 0.030(3) 0.019(2) 0.0014(19) 0.0048(18) -0.002(2)
C3 0.024(2) 0.025(2) 0.027(2) 0.0036(19) 0.0068(19) -0.0034(19)
C4 0.027(2) 0.029(3) 0.021(2) 0.0019(19) 0.0046(18) -0.003(2)
C5 0.028(2) 0.029(3) 0.026(2) -0.002(2) 0.0061(19) -0.002(2)
C6 0.028(2) 0.028(2) 0.027(2) 0.000(2) 0.0077(19) 0.001(2)
C7 0.026(2) 0.031(3) 0.041(3) 0.005(2) 0.009(2) -0.003(2)
C8 0.023(2) 0.035(3) 0.039(3) 0.004(2) 0.006(2) 0.002(2)
C9 0.024(2) 0.029(3) 0.026(2) -0.001(2) 0.0062(19) 0.002(2)
C10 0.029(3) 0.036(3) 0.025(2) -0.001(2) 0.008(2) 0.004(2)
C11 0.031(3) 0.032(3) 0.021(2) 0.000(2) 0.0062(19) 0.000(2)
C12 0.040(3) 0.034(3) 0.026(3) 0.007(2) 0.002(2) 0.003(2)
C13 0.041(3) 0.034(3) 0.024(2) 0.005(2) 0.006(2) -0.003(2)
C14 0.036(3) 0.024(2) 0.022(2) -0.0015(19) 0.010(2) -0.001(2)
C15 0.036(3) 0.027(3) 0.021(2) -0.0022(19) 0.011(2) -0.007(2)
C16 0.030(2) 0.031(3) 0.023(2) -0.003(2) 0.0084(19) -0.005(2)
C17 0.031(3) 0.030(3) 0.037(3) -0.002(2) 0.009(2) -0.009(2)
C18 0.026(2) 0.033(3) 0.034(3) -0.002(2) 0.003(2) -0.005(2)
C19 0.027(2) 0.032(3) 0.022(2) -0.002(2) 0.0071(19) -0.002(2)
C20 0.027(2) 0.034(3) 0.019(2) -0.0014(19) 0.0076(18) -0.001(2)
C21 0.026(2) 0.030(3) 0.027(2) 0.009(2) 0.0029(19) 0.001(2)
C25 0.026(2) 0.027(2) 0.026(2) -0.003(2) 0.0043(19) -0.003(2)
C26 0.032(3) 0.025(2) 0.028(2) -0.001(2) 0.005(2) -0.005(2)
C27 0.029(3) 0.034(3) 0.033(3) 0.002(2) -0.001(2) -0.006(2)
C28 0.041(3) 0.032(3) 0.042(3) 0.001(2) 0.006(2) -0.013(2)
C29 0.045(3) 0.027(3) 0.049(3) 0.008(2) 0.002(3) -0.007(2)
C30 0.032(3) 0.032(3) 0.042(3) 0.004(2) 0.002(2) 0.001(2)
C31 0.030(2) 0.027(3) 0.027(2) -0.001(2) 0.004(2) -0.003(2)
C32 0.027(2) 0.026(2) 0.023(2) -0.0020(19) 0.0045(19) -0.001(2)
C34 0.027(2) 0.029(3) 0.020(2) -0.0026(19) 0.0046(18) 0.000(2)
C35 0.027(2) 0.032(3) 0.024(2) -0.003(2) 0.0057(19) -0.001(2)
C36 0.030(3) 0.035(3) 0.031(3) 0.002(2) 0.007(2) 0.001(2)
C37 0.030(3) 0.047(3) 0.041(3) 0.007(3) 0.006(2) 0.012(2)
C38 0.023(2) 0.055(4) 0.043(3) 0.004(3) 0.010(2) 0.005(2)
C39 0.028(3) 0.045(3) 0.032(3) 0.000(2) 0.011(2) -0.003(2)
C40 0.028(2) 0.034(3) 0.021(2) -0.003(2) 0.0063(19) -0.001(2)
C41 0.027(2) 0.029(3) 0.019(2) -0.0030(19) 0.0051(18) -0.005(2)
C43 0.033(3) 0.027(2) 0.020(2) -0.0065(19) 0.0066(19) -0.004(2)
C44 0.038(3) 0.029(3) 0.022(2) -0.007(2) 0.012(2) -0.005(2)
C45 0.038(3) 0.033(3) 0.029(3) -0.007(2) 0.013(2) -0.007(2)
C46 0.050(3) 0.033(3) 0.034(3) -0.006(2) 0.021(2) -0.011(2)
C47 0.063(4) 0.029(3) 0.029(3) 0.000(2) 0.023(3) -0.008(3)
C48 0.047(3) 0.030(3) 0.028(3) -0.001(2) 0.012(2) -0.002(2)
C49 0.041(3) 0.026(2) 0.022(2) -0.0037(19) 0.014(2) -0.004(2)
C50 0.035(3) 0.025(2) 0.020(2) -0.0047(19) 0.010(2) -0.002(2)
C52 0.034(3) 0.026(2) 0.020(2) -0.0006(19) 0.0066(19) 0.002(2)
C53 0.034(3) 0.030(3) 0.020(2) -0.003(2) 0.0051(19) 0.003(2)
C54 0.042(3) 0.036(3) 0.024(2) 0.002(2) 0.006(2) 0.007(2)
C55 0.046(3) 0.044(3) 0.024(3) 0.000(2) -0.005(2) 0.009(3)
C56 0.039(3) 0.046(3) 0.038(3) -0.005(3) -0.010(2) -0.001(3)
C57 0.037(3) 0.039(3) 0.035(3) 0.000(2) -0.004(2) -0.004(2)
C58 0.032(3) 0.028(3) 0.026(2) -0.002(2) -0.001(2) 0.000(2)
C59 0.028(2) 0.028(3) 0.023(2) -0.003(2) 0.0033(19) 0.000(2)
C65 0.023(2) 0.031(3) 0.032(3) 0.002(2) 0.0068(19) 0.000(2)
C66 0.035(3) 0.037(3) 0.030(3) 0.004(2) 0.001(2) -0.003(2)
C67 0.030(3) 0.035(3) 0.043(3) 0.007(2) 0.003(2) -0.008(2)
C68 0.022(2) 0.036(3) 0.041(3) 0.010(2) 0.009(2) 0.004(2)
C69 0.038(3) 0.037(3) 0.032(3) 0.003(2) 0.013(2) 0.000(2)
C70 0.031(3) 0.034(3) 0.033(3) -0.001(2) 0.009(2) -0.004(2)
C71 0.032(3) 0.046(3) 0.048(3) 0.017(3) 0.015(2) -0.003(2)
C72 0.069(6) 0.054(5) 0.051(5) 0.019(4) 0.018(4) -0.017(5)
C73 0.028(5) 0.104(11) 0.069(8) 0.033(7) 0.024(5) -0.001(5)
C74 0.049(6) 0.075(8) 0.042(5) 0.025(5) 0.012(4) -0.001(5)
C72A 0.069(6) 0.054(5) 0.051(5) 0.019(4) 0.018(4) -0.017(5)
C73A 0.028(5) 0.104(11) 0.069(8) 0.033(7) 0.024(5) -0.001(5)
C74A 0.049(6) 0.075(8) 0.042(5) 0.025(5) 0.012(4) -0.001(5)
C75 0.027(2) 0.028(2) 0.025(2) -0.004(2) 0.0037(19) -0.003(2)
C76 0.033(3) 0.046(3) 0.024(2) -0.001(2) 0.004(2) -0.004(2)
C77 0.025(2) 0.051(3) 0.034(3) -0.006(2) 0.005(2) 0.000(2)
C78 0.032(3) 0.031(3) 0.035(3) -0.005(2) 0.000(2) -0.002(2)
C79 0.039(3) 0.030(3) 0.024(2) -0.001(2) 0.000(2) -0.004(2)
C80 0.031(3) 0.030(3) 0.026(2) -0.005(2) 0.005(2) -0.005(2)
C81 0.033(3) 0.039(3) 0.049(3) -0.001(3) -0.006(2) 0.000(2)
C82 0.037(3) 0.050(4) 0.099(6) -0.012(4) -0.012(3) 0.007(3)
C83 0.029(3) 0.051(3) 0.041(3) -0.002(3) -0.001(2) 0.000(2)
C84 0.039(3) 0.078(5) 0.059(4) 0.027(4) -0.014(3) -0.010(3)
C85 0.037(3) 0.029(3) 0.023(2) -0.002(2) 0.009(2) -0.005(2)
C86 0.090(4) 0.048(3) 0.065(3) -0.009(3) 0.049(3) -0.014(3)
C87 0.095(4) 0.044(3) 0.077(4) -0.012(3) 0.053(3) -0.012(3)
C88 0.063(4) 0.036(3) 0.036(3) -0.006(2) 0.015(3) -0.014(3)
C89 0.078(4) 0.061(4) 0.063(3) -0.002(3) 0.033(3) -0.020(3)
C90 0.070(3) 0.052(3) 0.059(3) -0.005(3) 0.031(3) -0.009(3)
C91 0.087(5) 0.045(4) 0.054(4) 0.004(3) 0.013(4) -0.022(4)
C92 0.110(3) 0.109(3) 0.109(3) 0.0016(11) 0.0210(12) -0.0023(11)
C93 0.088(4) 0.066(4) 0.064(4) 0.015(3) 0.006(3) -0.024(3)
C94 0.118(4) 0.116(4) 0.117(4) -0.0001(11) 0.0247(13) -0.0005(11)
C95 0.032(3) 0.029(3) 0.029(3) 0.003(2) 0.006(2) 0.001(2)
C96 0.039(3) 0.065(4) 0.035(3) 0.000(3) 0.012(2) 0.015(3)
C97 0.043(3) 0.061(4) 0.029(3) 0.002(3) 0.001(2) 0.011(3)
C98 0.033(3) 0.032(3) 0.036(3) 0.005(2) 0.005(2) 0.004(2)
C99 0.042(3) 0.045(3) 0.037(3) 0.007(2) 0.014(2) 0.013(3)
C100 0.044(3) 0.043(3) 0.027(3) 0.007(2) 0.009(2) 0.007(2)
C101 0.034(3) 0.066(4) 0.076(5) 0.022(4) 0.004(3) 0.003(3)
C102 0.033(3) 0.046(3) 0.045(3) 0.012(3) 0.004(2) 0.009(2)
C103 0.049(4) 0.064(4) 0.055(4) 0.008(3) -0.012(3) 0.012(3)
C104 0.049(3) 0.046(4) 0.060(4) 0.017(3) 0.015(3) 0.015(3)
C105 0.075(11) 0.088(11) 0.079(11) 0.003(9) 0.042(8) -0.001(9)
C106 0.066(4) 0.044(3) 0.038(3) 0.003(3) 0.011(3) -0.012(3)
Y1 0.0225(2) 0.0228(2) 0.0183(2) -0.00001(15) 0.00419(16) -0.00227(15)
Cl1 0.0840(15) 0.132(2) 0.1145(19) -0.0372(16) 0.0482(14) -0.0178(14)
Cl2 0.154(4) 0.074(2) 0.143(3) 0.000 0.055(3) 0.000
Cl3 0.0684(10) 0.0468(8) 0.0465(8) -0.0022(6) 0.0093(7) -0.0147(7)
Cl4 0.0712(10) 0.0529(9) 0.0572(9) 0.0066(7) 0.0203(8) 0.0084(8)
Cl5 0.0537(8) 0.0568(9) 0.0435(8) 0.0036(7) 0.0083(6) -0.0108(7)
N2 0.030(2) 0.041(3) 0.033(2) 0.0006(19) 0.0044(18) 0.0004(19)
N24 0.028(2) 0.028(2) 0.0218(19) 0.0010(16) 0.0065(16) -0.0031(16)
N22 0.026(2) 0.028(2) 0.026(2) 0.0010(16) 0.0053(16) -0.0017(16)
N23 0.028(2) 0.027(2) 0.027(2) 0.0004(17) 0.0068(16) -0.0019(17)
N33 0.026(2) 0.026(2) 0.028(2) 0.0015(16) 0.0059(16) -0.0002(17)
N42 0.028(2) 0.033(2) 0.023(2) -0.0045(17) 0.0087(16) -0.0058(17)
N51 0.035(2) 0.025(2) 0.0212(19) 0.0001(16) 0.0071(17) 0.0005(17)
N60 0.027(2) 0.028(2) 0.026(2) 0.0012(17) 0.0008(16) -0.0031(17)
N61 0.0237(19) 0.027(2) 0.0217(19) -0.0010(16) 0.0040(15) -0.0039(16)
N62 0.025(2) 0.027(2) 0.0218(19) -0.0028(16) 0.0055(15) -0.0033(16)
N63 0.028(2) 0.023(2) 0.0200(19) -0.0028(15) 0.0073(15) -0.0037(16)
N64 0.026(2) 0.025(2) 0.0201(19) -0.0008(15) 0.0039(15) -0.0028(16)
Cl2A 0.138(4) 0.079(2) 0.171(4) -0.027(3) 0.069(3) -0.013(2)
Cl1A 0.129(4) 0.083(3) 0.405(13) -0.002(5) 0.115(6) -0.019(3)
C1B 0.18(2) 0.26(3) 0.21(4) -0.13(3) -0.03(2) 0.08(2)
Cl3A 0.343(8) 0.393(10) 0.174(4) 0.108(5) 0.124(5) 0.240(8)
Cl1B 0.129(4) 0.083(3) 0.405(13) -0.002(5) 0.115(6) -0.019(3)
Cl2B 0.138(4) 0.079(2) 0.171(4) -0.027(3) 0.069(3) -0.013(2)
C1C 0.18(2) 0.26(3) 0.21(4) -0.13(3) -0.03(2) 0.08(2)
Cl3B 0.343(8) 0.393(10) 0.174(4) 0.108(5) 0.124(5) 0.240(8)

loop_
_atom_type_symbol
_atom_type_description
_atom_type_scat_dispersion_real
_atom_type_scat_dispersion_imag
_atom_type_scat_source
C C 0.0181 0.0091 'International Tables Vol C Tables 4.2.6.8 and 6.1.1.4'
H H 0.0000 0.0000 'International Tables Vol C Tables 4.2.6.8 and 6.1.1.4'
Y Y -0.2670 2.0244 'International Tables Vol C Tables 4.2.6.8 and 6.1.1.4'
Cl Cl 0.3639 0.7018 'International Tables Vol C Tables 4.2.6.8 and 6.1.1.4'
N N 0.0311 0.0180 'International Tables Vol C Tables 4.2.6.8 and 6.1.1.4'

loop_
_geom_angle_atom_site_label_1
_geom_angle_atom_site_label_2
_geom_angle_atom_site_label_3
_geom_angle
_geom_angle_site_symmetry_1
_geom_angle_site_symmetry_3
N2 C1 C21 105.7(4) . .
N2 C1 C20 125.1(4) . .
C21 C1 C20 129.2(4) . .
N2 C3 C4 108.4(4) . .
C21 C4 C3 106.5(4) . .
C21 C4 C5 129.4(4) . .
C3 C4 C5 124.1(4) . .
C6 C5 C4 122.3(4) . .
C6 C5 C65 120.5(4) . .
C4 C5 C65 116.9(4) . .
C5 C6 N22 125.5(4) . .
C5 C6 C7 124.9(4) . .
N22 C6 C7 109.5(4) . .
C8 C7 C6 107.7(4) . .
C7 C8 C9 106.9(4) . .
N22 C9 C10 126.9(4) . .
N22 C9 C8 109.8(4) . .
C10 C9 C8 123.1(4) . .
C11 C10 C9 124.1(4) . .
C11 C10 C95 117.1(4) . .
C9 C10 C95 118.5(4) . .
N23 C11 C10 126.8(4) . .
N23 C11 C12 109.1(4) . .
C10 C11 C12 124.0(4) . .
C13 C12 C11 107.5(4) . .
C12 C13 C14 107.9(4) . .
N23 C14 C15 125.9(4) . .
N23 C14 C13 109.4(4) . .
C15 C14 C13 124.6(4) . .
C14 C15 C16 126.2(4) . .
C14 C15 C85 116.3(4) . .
C16 C15 C85 117.0(4) . .
N24 C16 C15 126.5(4) . .
N24 C16 C17 109.6(4) . .
C15 C16 C17 123.8(4) . .
C18 C17 C16 107.6(4) . .
C17 C18 C19 107.3(4) . .
N24 C19 C20 126.2(4) . .
N24 C19 C18 109.4(4) . .
C20 C19 C18 124.2(4) . .
C19 C20 C1 120.9(4) . .
C19 C20 C75 120.4(4) . .
C1 C20 C75 118.6(4) . .
C4 C21 C1 109.3(4) . .
C4 C21 Y1 112.3(3) . .
C1 C21 Y1 108.3(3) . .
N60 C25 N61 127.7(4) . .
N60 C25 C26 122.1(4) . .
N61 C25 C26 109.9(4) . .
C27 C26 C31 121.3(4) . .
C27 C26 C25 132.3(5) . .
C31 C26 C25 106.5(4) . .
C28 C27 C26 117.7(5) . .
C27 C28 C29 121.2(5) . .
C30 C29 C28 121.1(5) . .
C29 C30 C31 118.2(5) . .
C30 C31 C26 120.5(4) . .
C30 C31 C32 133.9(4) . .
C26 C31 C32 105.6(4) . .
N33 C32 N61 127.3(4) . .
N33 C32 C31 122.2(4) . .
N61 C32 C31 110.3(4) . .
N33 C34 N62 128.5(4) . .
N33 C34 C35 121.8(4) . .
N62 C34 C35 109.7(4) . .
C36 C35 C40 121.8(4) . .
C36 C35 C34 132.3(4) . .
C40 C35 C34 105.9(4) . .
C37 C36 C35 117.0(5) . .
C38 C37 C36 121.3(5) . .
C39 C38 C37 122.0(5) . .
C38 C39 C40 117.2(5) . .
C35 C40 C39 120.6(5) . .
C35 C40 C41 106.9(4) . .
C39 C40 C41 132.5(5) . .
N42 C41 N62 129.0(4) . .
N42 C41 C40 121.3(4) . .
N62 C41 C40 109.6(4) . .
N42 C43 N63 127.5(4) . .
N42 C43 C44 122.0(4) . .
N63 C43 C44 110.3(4) . .
C45 C44 C49 120.7(5) . .
C45 C44 C43 133.0(5) . .
C49 C44 C43 106.2(4) . .
C44 C45 C46 118.0(5) . .
C47 C46 C45 121.1(5) . .
C46 C47 C48 121.5(5) . .
C47 C48 C49 117.0(5) . .
C48 C49 C44 121.6(5) . .
C48 C49 C50 132.3(5) . .
C44 C49 C50 106.1(4) . .
N51 C50 N63 127.8(4) . .
N51 C50 C49 122.0(4) . .
N63 C50 C49 109.9(4) . .
N51 C52 N64 128.4(4) . .
N51 C52 C53 121.4(4) . .
N64 C52 C53 110.0(4) . .
C54 C53 C58 121.5(5) . .
C54 C53 C52 132.1(5) . .
C58 C53 C52 106.5(4) . .
C55 C54 C53 117.2(5) . .
C54 C55 C56 121.3(5) . .
C57 C56 C55 121.4(5) . .
C56 C57 C58 117.1(5) . .
C57 C58 C53 121.3(5) . .
C57 C58 C59 132.5(5) . .
C53 C58 C59 106.1(4) . .
N60 C59 N64 128.4(4) . .
N60 C59 C58 121.4(4) . .
N64 C59 C58 110.1(4) . .
C70 C65 C66 118.0(5) . .
C70 C65 C5 118.3(4) . .
C66 C65 C5 123.6(4) . .
C67 C66 C65 120.0(5) . .
C68 C67 C66 122.3(5) . .
C67 C68 C69 117.1(5) . .
C67 C68 C71 122.0(5) . .
C69 C68 C71 121.0(5) . .
C70 C69 C68 121.4(5) . .
C69 C70 C65 121.1(5) . .
C74A C71 C73 133.7(9) . .
C74A C71 C73A 113.8(8) . .
C73 C71 C73A 39.5(9) . .
C74A C71 C72 64.6(8) . .
C73 C71 C72 111.8(11) . .
C73A C71 C72 142.4(8) . .
C74A C71 C68 111.0(5) . .
C73 C71 C68 112.9(7) . .
C73A C71 C68 105.2(6) . .
C72 C71 C68 110.2(6) . .
C74A C71 C72A 109.6(8) . .
C73 C71 C72A 68.0(10) . .
C73A C71 C72A 107.1(8) . .
C72 C71 C72A 48.5(7) . .
C68 C71 C72A 110.1(5) . .
C74A C71 C74 39.5(7) . .
C73 C71 C74 106.9(10) . .
C73A C71 C74 75.7(8) . .
C72 C71 C74 101.0(9) . .
C68 C71 C74 113.5(7) . .
C72A C71 C74 133.8(8) . .
C80 C75 C76 117.0(4) . .
C80 C75 C20 121.8(4) . .
C76 C75 C20 121.2(4) . .
C77 C76 C75 120.7(5) . .
C76 C77 C78 122.1(5) . .
C79 C78 C77 117.1(5) . .
C79 C78 C81 123.3(5) . .
C77 C78 C81 119.5(5) . .
C78 C79 C80 121.0(5) . .
C79 C80 C75 122.0(5) . .
C84 C81 C78 112.4(5) . .
C84 C81 C82 109.4(6) . .
C78 C81 C82 108.5(5) . .
C84 C81 C83 108.1(5) . .
C78 C81 C83 108.9(5) . .
C82 C81 C83 109.5(5) . .
C86 C85 C90 116.7(5) . .
C86 C85 C15 121.1(5) . .
C90 C85 C15 121.8(5) . .
C85 C86 C87 122.3(6) . .
C88 C87 C86 123.7(6) . .
C87 C88 C89 113.6(6) . .
C87 C88 C91 123.5(6) . .
C89 C88 C91 122.4(6) . .
C90 C89 C88 122.6(6) . .
C85 C90 C89 119.9(6) . .
C93 C91 C92 109.5(7) . .
C93 C91 C88 111.0(6) . .
C92 C91 C88 110.5(7) . .
C93 C91 C94 108.9(7) . .
C92 C91 C94 105.6(8) . .
C88 C91 C94 111.2(7) . .
C100 C95 C96 116.7(5) . .
C100 C95 C10 122.9(4) . .
C96 C95 C10 120.4(4) . .
C97 C96 C95 122.1(5) . .
C96 C97 C98 121.9(5) . .
C99 C98 C97 115.9(5) . .
C99 C98 C102 122.4(5) . .
C97 C98 C102 121.6(5) . .
C100 C99 C98 122.0(5) . .
C95 C100 C99 121.4(5) . .
C101 C102 C98 111.1(5) . .
C101 C102 C103 107.8(5) . .
C98 C102 C103 111.6(5) . .
C101 C102 C104 108.9(5) . .
C98 C102 C104 108.1(5) . .
C103 C102 C104 109.3(5) . .
C105 C105 Cl1 81.9(17) 2 .
C105 C105 Cl2 72.6(5) 2 .
Cl1 C105 Cl2 117.2(10) . .
C105 C105 Cl1 64.9(16) 2 2
Cl1 C105 Cl1 109.7(9) . 2
Cl2 C105 Cl1 109.2(9) . 2
Cl4 C106 Cl3 110.9(3) . .
Cl4 C106 Cl5 111.0(3) . .
Cl3 C106 Cl5 109.3(4) . .
N63 Y1 N64 71.85(12) . .
N63 Y1 N61 112.68(12) . .
N64 Y1 N61 71.85(12) . .
N63 Y1 N62 71.94(13) . .
N64 Y1 N62 111.35(12) . .
N61 Y1 N62 71.51(12) . .
N63 Y1 N23 83.49(13) . .
N64 Y1 N23 81.90(13) . .
N61 Y1 N23 141.82(13) . .
N62 Y1 N23 145.72(13) . .
N63 Y1 N24 81.19(12) . .
N64 Y1 N24 144.97(12) . .
N61 Y1 N24 141.17(12) . .
N62 Y1 N24 79.73(12) . .
N23 Y1 N24 73.04(13) . .
N63 Y1 N22 147.38(12) . .
N64 Y1 N22 83.91(12) . .
N61 Y1 N22 78.44(12) . .
N62 Y1 N22 139.05(12) . .
N23 Y1 N22 71.51(12) . .
N24 Y1 N22 109.90(12) . .
N63 Y1 C21 142.23(13) . .
N64 Y1 C21 145.73(13) . .
N61 Y1 C21 86.11(13) . .
N62 Y1 C21 84.72(13) . .
N23 Y1 C21 101.95(14) . .
N24 Y1 C21 65.38(13) . .
N22 Y1 C21 65.78(13) . .
C105 Cl1 C105 33.2(9) . 2
C105 Cl2 C105 34.7(10) 2 .
C3 N2 C1 110.1(4) . .
C16 N24 C19 106.1(4) . .
C16 N24 Y1 122.7(3) . .
C19 N24 Y1 127.9(3) . .
C9 N22 C6 105.8(4) . .
C9 N22 Y1 119.3(3) . .
C6 N22 Y1 129.4(3) . .
C14 N23 C11 105.9(4) . .
C14 N23 Y1 124.2(3) . .
C11 N23 Y1 123.2(3) . .
C34 N33 C32 122.7(4) . .
C41 N42 C43 122.8(4) . .
C50 N51 C52 122.6(4) . .
C59 N60 C25 122.8(4) . .
C32 N61 C25 107.5(4) . .
C32 N61 Y1 123.5(3) . .
C25 N61 Y1 122.5(3) . .
C41 N62 C34 107.8(4) . .
C41 N62 Y1 124.7(3) . .
C34 N62 Y1 125.0(3) . .
C43 N63 C50 107.2(4) . .
C43 N63 Y1 124.5(3) . .
C50 N63 Y1 123.6(3) . .
C59 N64 C52 107.2(4) . .
C59 N64 Y1 125.3(3) . .
C52 N64 Y1 125.2(3) . .
Cl1A C1B Cl3A 103.6(8) . .
Cl1A C1B Cl2A 98.7(7) . .
Cl3A C1B Cl2A 109.4(8) . .
Cl2B C1C Cl1B 94.3(7) . .

loop_
_geom_bond_atom_site_label_1
_geom_bond_atom_site_label_2
_geom_bond_distance
_geom_bond_site_symmetry_2
C1 N2 1.386(6) .
C1 C21 1.386(7) .
C1 C20 1.422(7) .
C3 N2 1.344(6) .
C3 C4 1.390(7) .
C4 C21 1.385(7) .
C4 C5 1.432(7) .
C5 C6 1.391(7) .
C5 C65 1.494(7) .
C6 N22 1.393(6) .
C6 C7 1.433(7) .
C7 C8 1.340(7) .
C8 C9 1.451(7) .
C9 N22 1.365(6) .
C9 C10 1.419(7) .
C10 C11 1.399(7) .
C10 C95 1.498(7) .
C11 N23 1.389(6) .
C11 C12 1.445(7) .
C12 C13 1.338(7) .
C13 C14 1.437(7) .
C14 N23 1.386(6) .
C14 C15 1.392(7) .
C15 C16 1.410(7) .
C15 C85 1.515(7) .
C16 N24 1.371(6) .
C16 C17 1.446(7) .
C17 C18 1.335(7) .
C18 C19 1.444(7) .
C19 N24 1.385(6) .
C19 C20 1.391(7) .
C20 C75 1.479(7) .
C21 Y1 2.823(5) .
C25 N60 1.332(6) .
C25 N61 1.372(6) .
C25 C26 1.449(7) .
C26 C27 1.392(7) .
C26 C31 1.402(7) .
C27 C28 1.384(7) .
C28 C29 1.401(8) .
C29 C30 1.382(7) .
C30 C31 1.392(7) .
C31 C32 1.459(7) .
C32 N33 1.343(6) .
C32 N61 1.361(6) .
C34 N33 1.326(6) .
C34 N62 1.375(6) .
C34 C35 1.463(7) .
C35 C36 1.390(7) .
C35 C40 1.395(7) .
C36 C37 1.390(7) .
C37 C38 1.384(8) .
C38 C39 1.382(8) .
C39 C40 1.399(7) .
C40 C41 1.454(7) .
C41 N42 1.330(6) .
C41 N62 1.370(6) .
C43 N42 1.332(6) .
C43 N63 1.370(6) .
C43 C44 1.462(7) .
C44 C45 1.380(7) .
C44 C49 1.393(7) .
C45 C46 1.388(7) .
C46 C47 1.383(8) .
C47 C48 1.387(8) .
C48 C49 1.389(7) .
C49 C50 1.467(7) .
C50 N51 1.323(6) .
C50 N63 1.375(6) .
C52 N51 1.333(6) .
C52 N64 1.375(6) .
C52 C53 1.457(7) .
C53 C54 1.390(7) .
C53 C58 1.393(7) .
C54 C55 1.385(8) .
C55 C56 1.397(8) .
C56 C57 1.388(8) .
C57 C58 1.390(7) .
C58 C59 1.462(7) .
C59 N60 1.328(6) .
C59 N64 1.373(6) .
C65 C70 1.390(7) .
C65 C66 1.392(7) .
C66 C67 1.389(7) .
C67 C68 1.382(8) .
C68 C69 1.392(8) .
C68 C71 1.541(7) .
C69 C70 1.378(7) .
C71 C74A 1.501(8) .
C71 C73 1.507(9) .
C71 C73A 1.534(9) .
C71 C72 1.538(9) .
C71 C72A 1.544(8) .
C71 C74 1.560(9) .
C75 C80 1.390(7) .
C75 C76 1.401(7) .
C76 C77 1.380(7) .
C77 C78 1.396(8) .
C78 C79 1.384(7) .
C78 C81 1.529(7) .
C79 C80 1.387(7) .
C81 C84 1.524(9) .
C81 C82 1.536(9) .
C81 C83 1.542(8) .
C85 C86 1.337(8) .
C85 C90 1.375(8) .
C86 C87 1.382(9) .
C87 C88 1.324(9) .
C88 C89 1.413(9) .
C88 C91 1.530(8) .
C89 C90 1.383(9) .
C91 C93 1.478(10) .
C91 C92 1.497(12) .
C91 C94 1.551(13) .
C95 C100 1.374(7) .
C95 C96 1.390(7) .
C96 C97 1.369(8) .
C97 C98 1.391(8) .
C98 C99 1.390(8) .
C98 C102 1.528(7) .
C99 C100 1.390(8) .
C101 C102 1.523(8) .
C102 C103 1.530(9) .
C102 C104 1.535(8) .
C105 C105 1.01(3) 2
C105 Cl1 1.677(18) .
C105 Cl2 1.699(17) .
C105 Cl1 1.834(18) 2
C106 Cl4 1.754(7) .
C106 Cl3 1.756(6) .
C106 Cl5 1.770(6) .
Y1 N63 2.381(4) .
Y1 N64 2.385(4) .
Y1 N61 2.386(4) .
Y1 N62 2.395(4) .
Y1 N23 2.413(4) .
Y1 N24 2.540(4) .
Y1 N22 2.582(4) .
Cl1 C105 1.834(18) 2
Cl2 C105 1.699(17) 2
Cl2A C1B 1.735(11) .
Cl1A C1B 1.717(10) .
C1B Cl3A 1.731(10) .
Cl1B C1C 1.785(10) .
Cl2B C1C 1.770(11) .
